data_7229899
loop_
_publ_author_name
'Amombo Noa, Francoise M.'
'Mehlana, Gift'

_publ_section_title
;
 Co-crystals and Salts of Vanillic Acid and Vanillin with Amines
;
_journal_coden_ASTM CRECF4
_journal_issue 7
_journal_name_full CrystEngComm
_journal_page_first 896
_journal_page_last 905
_journal_paper_doi 10.1039/c7ce02022h
_journal_volume 20
_journal_year 2018
_chemical_formula_sum 'C20 H20 N4 O6'
_chemical_formula_weight 412.40
_space_group_crystal_system monoclinic
_space_group_IT_number 14
_space_group_name_Hall '-P 2ybc'
_space_group_name_H-M_alt 'P 1 21/c 1'
_symmetry_space_group_name_Hall '-P 2ybc'
_symmetry_space_group_name_H-M 'P 1 21/c 1'
_atom_sites_solution_hydrogens mixed
_audit_creation_method SHELXL-2017/1
_audit_update_record
;
2017-09-11 deposited with the CCDC.
2018-01-08 downloaded from the CCDC.
;
_cell_angle_alpha 90
_cell_angle_beta 113.193(2)
_cell_angle_gamma 90
_cell_formula_units_Z 4
_cell_length_a 19.046(2)
_cell_length_b 7.1278(8)
_cell_length_c 15.6486(18)
_cell_measurement_reflns_used 23004
_cell_measurement_temperature 173(2)
_cell_measurement_theta_max 28.350
_cell_measurement_theta_min 2.327
_cell_volume 1952.7(4)
_computing_cell_refinement 'SAINT-Plus (Bruker, 2004)'
_computing_data_collection 'APEX2 (Bruker, 2005)'
_computing_data_reduction 'SAINT-Plus and XPREP (Bruker 2004)'
_computing_molecular_graphics 'X-seed (Barbour, 1999)'
_computing_publication_material 'SHELXS-2017 (Sheldrick, 2017)'
_computing_structure_refinement 'SHELXL-2017/1 (Sheldrick, 2017)'
_computing_structure_solution 'SHELXS-2017 (Sheldrick, 2017)'
_diffrn_ambient_temperature 173(2)
_diffrn_measured_fraction_theta_full 1.000
_diffrn_measured_fraction_theta_max 0.999
_diffrn_measurement_device_type 'Bruker Kappa Duo Apex II diffractometer'
_diffrn_measurement_method '1.2\% \f scans and \w scans'
_diffrn_radiation_type MoK\a
_diffrn_radiation_wavelength 0.71073
_diffrn_reflns_av_R_equivalents 0.0509
_diffrn_reflns_av_unetI/netI 0.0418
_diffrn_reflns_Laue_measured_fraction_full 1.000
_diffrn_reflns_Laue_measured_fraction_max 0.999
_diffrn_reflns_limit_h_max 25
_diffrn_reflns_limit_h_min -25
_diffrn_reflns_limit_k_max 9
_diffrn_reflns_limit_k_min -9
_diffrn_reflns_limit_l_max 20
_diffrn_reflns_limit_l_min -20
_diffrn_reflns_number 23004
_diffrn_reflns_point_group_measured_fraction_full 1.000
_diffrn_reflns_point_group_measured_fraction_max 0.999
_diffrn_reflns_theta_full 25.242
_diffrn_reflns_theta_max 28.350
_diffrn_reflns_theta_min 2.327
_diffrn_source 'fine-focus sealed tube'
_exptl_absorpt_coefficient_mu 0.106
_exptl_absorpt_correction_type multi-scan
_exptl_absorpt_process_details '(SADABS; Sheldrick, 1996)'
_exptl_crystal_colour 'light brown'
_exptl_crystal_density_diffrn 1.403
_exptl_crystal_density_meas ?
_exptl_crystal_density_method 'not measured'
_exptl_crystal_description rectangular
_exptl_crystal_F_000 864
_exptl_crystal_size_max 0.22
_exptl_crystal_size_mid 0.16
_exptl_crystal_size_min 0.14
_exptl_transmission_factor_max 0.985
_exptl_transmission_factor_min 0.977
_refine_diff_density_max 0.243
_refine_diff_density_min -0.224
_refine_diff_density_rms 0.046
_refine_ls_extinction_method none
_refine_ls_goodness_of_fit_ref 1.039
_refine_ls_hydrogen_treatment mixed
_refine_ls_matrix_type full
_refine_ls_number_parameters 296
_refine_ls_number_reflns 4885
_refine_ls_number_restraints 0
_refine_ls_restrained_S_all 1.039
_refine_ls_R_factor_all 0.0705
_refine_ls_R_factor_gt 0.0446
_refine_ls_shift/su_max 0.001
_refine_ls_shift/su_mean 0.000
_refine_ls_structure_factor_coef Fsqd
_refine_ls_weighting_details 'w=1/[\s^2^(Fo^2^)+(0.0521P)^2^+0.2421P] where P=(Fo^2^+2Fc^2^)/3'
_refine_ls_weighting_scheme calc
_refine_ls_wR_factor_gt 0.1035
_refine_ls_wR_factor_ref 0.1168
_reflns_Friedel_coverage 0.000
_reflns_number_gt 3424
_reflns_number_total 4885
_reflns_threshold_expression 'I > 2\s(I)'
_cod_duplicate_entry 7229908
_cod_data_source_file c7ce01908d2.cif
_cod_data_source_block vainm2
_cod_depositor_comments
;
The following automatic conversions were performed:

'_exptl_crystal_density_meas' value 'none' was changed to '?' - the
value is perceived as not measured.

Automatic conversion script
Id: cif_fix_values 4973 2017-02-22 13:04:09Z antanas 

 Replaced the incorrect bibliographical reference to the original
 publication with a proper one.

 Antanas Vaitkus,
 2019-09-19

 Marked entry as a duplicate of entry 7229908.

 Antanas Vaitkus,
 2019-09-19
;
_cod_database_code 7229899
_shelx_shelxl_version_number 2017/1
_shelx_space_group_comment
;
The symmetry employed for this shelxl refinement is uniquely defined
by the following loop, which should always be used as a source of
symmetry information in preference to the above space-group names.
They are only intended as comments.
;
_exptl_absorpt_special_details 'Absorption corrections were made using the program SADABS (Sheldrick, 1996)'

loop_
_space_group_symop_operation_xyz
'x, y, z'
'-x, y+1/2, -z+1/2'
'-x, -y, -z'
'x, -y-1/2, z-1/2'

loop_
_atom_site_label
_atom_site_type_symbol
_atom_site_fract_x
_atom_site_fract_y
_atom_site_fract_z
_atom_site_U_iso_or_equiv
_atom_site_adp_type
_atom_site_occupancy
_atom_site_site_symmetry_order
_atom_site_calc_flag
_atom_site_refinement_flags_posn
_atom_site_refinement_flags_adp
O3 O 0.48980(6) 0.24999(15) 0.47349(7) 0.0303(3) Uani 1 1 d . .
O5A O 0.10352(6) 0.65601(16) 0.09861(8) 0.0366(3) Uani 1 1 d . .
C10B C 0.07021(8) 0.1699(2) 0.23846(10) 0.0266(3) Uani 1 1 d . .
N1A N 0.32936(8) 0.72762(19) 0.39915(9) 0.0336(3) Uani 1 1 d . .
C3 C 0.39442(8) 0.3035(2) 0.31624(10) 0.0223(3) Uani 1 1 d . .
H3 H 0.356207 0.234749 0.327523 0.027 Uiso 1 1 calc R U
N1B N 0.17416(8) 0.1432(2) 0.42202(9) 0.0351(3) Uani 1 1 d . .
N2A N 0.15993(8) 0.9144(2) 0.07095(10) 0.0354(3) Uani 1 1 d . .
C4 C 0.46656(8) 0.3213(2) 0.38547(9) 0.0223(3) Uani 1 1 d . .
C10A C 0.21670(9) 0.7650(2) 0.22087(10) 0.0271(3) Uani 1 1 d . .
C14A C 0.29245(9) 0.8003(2) 0.23773(11) 0.0284(3) Uani 1 1 d . .
H14A H 0.307042 0.839534 0.189048 0.034 Uiso 1 1 calc R U
C9A C 0.15499(9) 0.7753(2) 0.12422(11) 0.0287(3) Uani 1 1 d . .
C13A C 0.34656(9) 0.7770(2) 0.32764(11) 0.0311(4) Uani 1 1 d . .
H13A H 0.398724 0.797321 0.338744 0.037 Uiso 1 1 calc R U
C8 C 0.43218(10) 0.1742(2) 0.50001(11) 0.0336(4) Uani 1 1 d . .
H8A H 0.390837 0.265797 0.486787 0.050 Uiso 1 1 calc R U
H8B H 0.454168 0.145837 0.566672 0.050 Uiso 1 1 calc R U
H8C H 0.411871 0.058928 0.464836 0.050 Uiso 1 1 calc R U
C9B C 0.01216(9) 0.1745(2) 0.13960(11) 0.0307(4) Uani 1 1 d . .
C11A C 0.19797(9) 0.7118(2) 0.29434(11) 0.0352(4) Uani 1 1 d . .
H11A H 0.146540 0.685349 0.284826 0.042 Uiso 1 1 calc R U
C14B C 0.14486(9) 0.2277(3) 0.26417(12) 0.0359(4) Uani 1 1 d . .
H14B H 0.161984 0.277768 0.219475 0.043 Uiso 1 1 calc R U
C11B C 0.04860(9) 0.1009(3) 0.30677(11) 0.0394(4) Uani 1 1 d . .
H11B H -0.002460 0.060886 0.291803 0.047 Uiso 1 1 calc R U
C13B C 0.19405(9) 0.2112(3) 0.35602(12) 0.0399(4) Uani 1 1 d . .
H13B H 0.245389 0.251104 0.373072 0.048 Uiso 1 1 calc R U
C12B C 0.10181(10) 0.0905(3) 0.39693(11) 0.0413(4) Uani 1 1 d . .
H12B H 0.086071 0.043465 0.443396 0.050 Uiso 1 1 calc R U
C12A C 0.25572(10) 0.6983(3) 0.38174(12) 0.0380(4) Uani 1 1 d . .
H12A H 0.242358 0.666225 0.432339 0.046 Uiso 1 1 calc R U
O1 O 0.25579(6) 0.24127(17) 0.15951(8) 0.0350(3) Uani 1 1 d . .
O4 O 0.59744(6) 0.41969(17) 0.42952(8) 0.0317(3) Uani 1 1 d . .
N2B N 0.02796(9) 0.2808(2) 0.07967(10) 0.0337(3) Uani 1 1 d . .
O5B O -0.04692(7) 0.0815(2) 0.11816(8) 0.0526(4) Uani 1 1 d . .
C1 C 0.30238(8) 0.3518(2) 0.15321(10) 0.0244(3) Uani 1 1 d . .
C7 C 0.43280(8) 0.4914(2) 0.21410(10) 0.0229(3) Uani 1 1 d . .
H7 H 0.420558 0.555161 0.156717 0.028 Uiso 1 1 calc R U
C2 C 0.37757(8) 0.38681(19) 0.22946(10) 0.0212(3) Uani 1 1 d . .
C6 C 0.50616(9) 0.5028(2) 0.28281(10) 0.0252(3) Uani 1 1 d . .
H6 H 0.544184 0.572414 0.271556 0.030 Uiso 1 1 calc R U
C5 C 0.52436(8) 0.4140(2) 0.36721(10) 0.0230(3) Uani 1 1 d . .
O2 O 0.29106(7) 0.44738(18) 0.07692(7) 0.0366(3) Uani 1 1 d . .
H2A H 0.1920(11) 1.005(3) 0.0956(13) 0.047(6) Uiso 1 1 d . .
H2B H 0.1224(12) 0.920(3) 0.0102(15) 0.057(6) Uiso 1 1 d . .
H5 H 0.6058(13) 0.355(3) 0.4876(16) 0.073(7) Uiso 1 1 d . .
H2BA H -0.0086(12) 0.289(3) 0.0192(15) 0.050(6) Uiso 1 1 d . .
H2AB H 0.0678(11) 0.362(3) 0.1000(13) 0.045(5) Uiso 1 1 d . .
H2 H 0.2444(13) 0.405(3) 0.0257(16) 0.074(7) Uiso 1 1 d . .

loop_
_atom_site_aniso_label
_atom_site_aniso_U_11
_atom_site_aniso_U_22
_atom_site_aniso_U_33
_atom_site_aniso_U_23
_atom_site_aniso_U_13
_atom_site_aniso_U_12
O3 0.0301(6) 0.0369(6) 0.0197(5) 0.0071(5) 0.0052(5) -0.0019(5)
O5A 0.0319(6) 0.0366(6) 0.0281(6) 0.0022(5) -0.0022(5) -0.0104(5)
C10B 0.0242(8) 0.0280(8) 0.0208(7) 0.0016(6) 0.0015(6) -0.0007(6)
N1A 0.0311(7) 0.0346(8) 0.0235(7) -0.0024(6) -0.0018(6) 0.0011(6)
C3 0.0248(7) 0.0213(7) 0.0216(7) -0.0014(6) 0.0099(6) -0.0013(6)
N1B 0.0274(7) 0.0456(8) 0.0238(7) -0.0007(6) 0.0011(6) 0.0014(6)
N2A 0.0309(8) 0.0363(8) 0.0247(7) 0.0020(6) -0.0045(6) -0.0090(7)
C4 0.0270(8) 0.0207(7) 0.0176(7) -0.0004(6) 0.0070(6) 0.0011(6)
C10A 0.0267(8) 0.0245(7) 0.0219(7) -0.0021(6) 0.0009(6) 0.0001(6)
C14A 0.0272(8) 0.0275(8) 0.0252(8) -0.0027(6) 0.0046(6) 0.0010(6)
C9A 0.0251(8) 0.0300(8) 0.0229(8) -0.0017(6) 0.0008(6) -0.0006(7)
C13A 0.0236(8) 0.0314(8) 0.0289(8) -0.0051(7) 0.0005(7) 0.0021(7)
C8 0.0411(10) 0.0375(9) 0.0216(8) 0.0011(7) 0.0119(7) -0.0073(8)
C9B 0.0297(9) 0.0313(8) 0.0221(8) 0.0033(7) 0.0004(6) -0.0024(7)
C11A 0.0269(8) 0.0438(10) 0.0270(8) 0.0016(7) 0.0022(7) -0.0044(7)
C14B 0.0258(8) 0.0530(11) 0.0255(8) 0.0057(8) 0.0065(7) -0.0024(8)
C11B 0.0251(8) 0.0566(12) 0.0290(8) 0.0107(8) 0.0024(7) -0.0082(8)
C13B 0.0208(8) 0.0605(12) 0.0309(9) 0.0027(8) 0.0020(7) -0.0057(8)
C12B 0.0316(9) 0.0626(12) 0.0243(8) 0.0092(8) 0.0053(7) -0.0052(9)
C12A 0.0360(10) 0.0482(10) 0.0238(8) 0.0037(8) 0.0053(7) -0.0036(8)
O1 0.0275(6) 0.0422(7) 0.0306(6) -0.0007(5) 0.0064(5) -0.0104(5)
O4 0.0233(6) 0.0373(6) 0.0254(6) 0.0031(5) -0.0002(5) -0.0041(5)
N2B 0.0315(8) 0.0402(8) 0.0198(7) 0.0039(6) -0.0001(6) -0.0065(7)
O5B 0.0429(7) 0.0602(9) 0.0316(7) 0.0131(6) -0.0102(6) -0.0265(7)
C1 0.0231(8) 0.0265(7) 0.0212(7) -0.0027(6) 0.0063(6) 0.0003(6)
C7 0.0263(8) 0.0228(7) 0.0169(7) 0.0004(6) 0.0055(6) -0.0002(6)
C2 0.0220(7) 0.0196(7) 0.0192(7) -0.0023(6) 0.0050(6) 0.0010(6)
C6 0.0261(8) 0.0243(7) 0.0235(7) -0.0004(6) 0.0079(6) -0.0050(6)
C5 0.0221(7) 0.0217(7) 0.0202(7) -0.0029(6) 0.0029(6) -0.0007(6)
O2 0.0302(6) 0.0468(7) 0.0213(5) 0.0056(5) -0.0021(5) -0.0097(6)

loop_
_atom_type_symbol
_atom_type_description
_atom_type_scat_dispersion_real
_atom_type_scat_dispersion_imag
_atom_type_scat_source
C C 0.0033 0.0016 'International Tables Vol C Tables 4.2.6.8 and 6.1.1.4'
H H 0.0000 0.0000 'International Tables Vol C Tables 4.2.6.8 and 6.1.1.4'
N N 0.0061 0.0033 'International Tables Vol C Tables 4.2.6.8 and 6.1.1.4'
O O 0.0106 0.0060 'International Tables Vol C Tables 4.2.6.8 and 6.1.1.4'

loop_
_geom_angle_atom_site_label_1
_geom_angle_atom_site_label_2
_geom_angle_atom_site_label_3
_geom_angle
C4 O3 C8 116.97(12)
C11B C10B C14B 117.94(14)
C11B C10B C9B 118.78(14)
C14B C10B C9B 123.26(14)
C13A N1A C12A 117.14(14)
C4 C3 C2 120.01(13)
C13B N1B C12B 117.05(14)
O3 C4 C3 125.71(13)
O3 C4 C5 114.23(12)
C3 C4 C5 120.02(13)
C14A C10A C11A 118.81(14)
C14A C10A C9A 121.64(14)
C11A C10A C9A 119.50(14)
C10A C14A C13A 118.26(15)
O5A C9A N2A 123.67(14)
O5A C9A C10A 119.71(14)
N2A C9A C10A 116.62(14)
N1A C13A C14A 123.61(15)
O5B C9B N2B 123.38(15)
O5B C9B C10B 119.34(14)
N2B C9B C10B 117.28(14)
C12A C11A C10A 118.48(16)
C13B C14B C10B 118.58(16)
C12B C11B C10B 119.32(15)
N1B C13B C14B 124.00(15)
N1B C12B C11B 123.11(16)
N1A C12A C11A 123.64(16)
O1 C1 O2 122.90(13)
O1 C1 C2 123.21(13)
O2 C1 C2 113.87(13)
C2 C7 C6 119.86(13)
C7 C2 C3 119.83(13)
C7 C2 C1 120.70(13)
C3 C2 C1 119.36(13)
C5 C6 C7 120.71(14)
O4 C5 C6 118.46(13)
O4 C5 C4 122.31(13)
C6 C5 C4 119.23(13)

loop_
_geom_bond_atom_site_label_1
_geom_bond_atom_site_label_2
_geom_bond_distance
O3 C4 1.3678(17)
O3 C8 1.4237(19)
O5A C9A 1.2392(18)
C10B C11B 1.379(2)
C10B C14B 1.379(2)
C10B C9B 1.506(2)
N1A C13A 1.331(2)
N1A C12A 1.336(2)
C3 C4 1.380(2)
C3 C2 1.399(2)
N1B C13B 1.324(2)
N1B C12B 1.330(2)
N2A C9A 1.322(2)
C4 C5 1.406(2)
C10A C14A 1.384(2)
C10A C11A 1.384(2)
C10A C9A 1.508(2)
C14A C13A 1.388(2)
C9B O5B 1.2330(19)
C9B N2B 1.329(2)
C11A C12A 1.380(2)
C14B C13B 1.377(2)
C11B C12B 1.377(2)
O1 C1 1.2192(18)
O4 C5 1.3495(17)
C1 O2 1.3165(18)
C1 C2 1.480(2)
C7 C2 1.385(2)
C7 C6 1.390(2)
C6 C5 1.380(2)

loop_
_geom_hbond_atom_site_label_D
_geom_hbond_atom_site_label_H
_geom_hbond_atom_site_label_A
_geom_hbond_distance_DH
_geom_hbond_distance_HA
_geom_hbond_distance_DA
_geom_hbond_angle_DHA
_geom_hbond_site_symmetry_A
_geom_hbond_publ_flag
C8 H8A O4 0.98 2.56 3.225(2) 125.0 3_666 yes
C14B H14B O1 0.95 2.34 3.143(2) 142.4 . yes
N2A H2A O1 0.87(2) 2.09(2) 2.9475(19) 171.4(18) 1_565 yes
N2A H2B O5B 0.94(2) 1.96(2) 2.8938(18) 176.4(19) 3_565 yes
O4 H5 N1A 0.98(2) 1.81(2) 2.7000(17) 150(2) 3_666 yes
N2B H2BA O5A 0.93(2) 2.05(2) 2.9588(18) 165.9(17) 3_565 yes
N2B H2AB O5A 0.90(2) 2.21(2) 2.9960(19) 145.1(16) . yes
O2 H2 N1B 0.98(2) 1.68(2) 2.6454(17) 166(2) 4_565 yes
